data_4507313
loop_
_publ_author_name
'Braun, Doris E.'
'Bhardwaj, Rajni M.'
'Florence, Alastair J.'
'Tocher, Derek A.'
'Price, Sarah L.'

_publ_section_title
;
 Complex Polymorphic System of Gallic Acid-Five Monohydrates, Three
 Anhydrates, and over 20 Solvates.
;
_journal_issue 1
_journal_name_full 'Crystal growth &amp; design'
_journal_page_first 19
_journal_page_last 23
_journal_paper_doi 10.1021/cg301506x
_journal_volume 13
_journal_year 2013
_chemical_formula_moiety 'C7 H6 O5'
_chemical_formula_sum 'C7 H6 O5'
_chemical_formula_weight 170.12
_chemical_name_common 'gallic acid'
_chemical_name_systematic
; 
 3,4,5-trihydroxybenzoic acid
;
_space_group_IT_number 14
_symmetry_cell_setting monoclinic
_symmetry_Int_Tables_number 14
_symmetry_space_group_name_Hall '-P 2ybc'
_symmetry_space_group_name_H-M 'P 1 21/c 1'
_cell_angle_alpha 90
_cell_angle_beta 102.1116(17)
_cell_angle_gamma 90
_cell_formula_units_Z 4
_cell_length_a 5.2303(1)
_cell_length_b 5.26495(12)
_cell_length_c 24.7927(4)
_cell_measurement_temperature 298
_cell_volume 667.53(2)
_diffrn_ambient_temperature 298
_diffrn_radiation_type CuK\a
_diffrn_radiation_wavelength 1.54056
_exptl_crystal_colour colourless
_exptl_crystal_density_diffrn 1.693
_pd_proc_ls_prof_R_factor 0.026
_pd_proc_ls_prof_wR_expected 0.015
_pd_proc_ls_prof_wR_factor 0.031
_refine_ls_goodness_of_fit_all 2.065
_cod_data_source_file cg301506x_si_002.cif
_cod_data_source_block gallic_acid_anhdyrate_III
_cod_depositor_comments
;
The following automatic conversions were performed:

'_symmetry_cell_setting' value 'Monoclinic' changed to 'monoclinic'
according to /home/saulius/struct/CIF-dictionaries/cif_core.dic
dictionary named 'cif_core.dic' version 2.4.2 from 2011-04-26.

Automatic conversion script
Id: cif_fix_values 1891 2012-01-12 08:04:46Z andrius 
;
_cod_original_sg_symbol_H-M 'P 21/c'
_cod_database_code 4507313

loop_
_symmetry_equiv_pos_site_id
_symmetry_equiv_pos_as_xyz
1 x,y,z
2 -x,1/2+y,1/2-z
3 -x,-y,-z
4 x,1/2-y,1/2+z

loop_
_atom_site_label
_atom_site_type_symbol
_atom_site_thermal_displace_type
_atom_site_fract_x
_atom_site_fract_y
_atom_site_fract_z
_atom_site_occupancy
_atom_site_U_iso_or_equiv
O9 O Uiso 0.7295(9) 0.7458(13) 0.01674(18) 1.000 0.0228
O10 O Uiso 0.4165(10) 0.8860(11) 0.0544(3) 1.000 0.0228
O11 O Uiso 0.5279(8) 0.3461(7) 0.22904(17) 1.000 0.0228
O13 O Uiso 1.1290(9) 0.0017(8) 0.13598(17) 1.000 0.0228
O16 O Uiso 0.9070(8) 0.0023(9) 0.22204(16) 1.000 0.0228
C1 C Uiso 0.6736(7) 0.5381(7) 0.09806(14) 1.000 0.0228
C2 C Uiso 0.5590(7) 0.5342(7) 0.14255(14) 1.000 0.0228
C3 C Uiso 0.8633(6) 0.3675(6) 0.09350(14) 1.000 0.0228
C4 C Uiso 0.5851(8) 0.7349(8) 0.05490(16) 1.000 0.0228
C6 C Uiso 0.6381(7) 0.3525(6) 0.18447(14) 1.000 0.0228
C7 C Uiso 0.9453(5) 0.1848(6) 0.13441(13) 1.000 0.0228
C12 C Uiso 0.8319(6) 0.1773(6) 0.18025(14) 1.000 0.0228
H5 H Uiso 0.426(4) 0.654(4) 0.1436(7) 1.000 0.0274
H8 H Uiso 0.932(3) 0.380(4) 0.0622(7) 1.000 0.0274
H14 H Uiso 0.639(3) 0.847(4) -0.0108(7) 1.000 0.0274
H15 H Uiso 0.598(4) 0.222(4) 0.2520(6) 1.000 0.0274
H17 H Uiso 1.196(4) 0.013(4) 0.1064(7) 1.000 0.0274
H18 H Uiso 1.031(4) -0.095(4) 0.2140(9) 1.000 0.0274

loop_
_geom_angle_atom_site_label_1
_geom_angle_atom_site_label_2
_geom_angle_atom_site_label_3
_geom_angle
_geom_angle_publ_flag
C4 O9 H14 105.9(11) no
C6 O11 H15 110.6(13) no
C7 O13 H17 109.4(14) no
C12 O16 H18 109.0(15) no
C2 C1 C3 120.7(3) no
C2 C1 C4 117.9(3) no
C3 C1 C4 121.4(3) no
C1 C2 C6 119.8(3) no
C1 C3 C7 120.8(3) no
O9 C4 C1 113.8(4) yes
O10 C4 C1 126.3(5) yes
O9 C4 O10 119.7(5) yes
O11 C6 C2 120.7(3) yes
O11 C6 C12 119.2(3) yes
C2 C6 C12 120.0(3) no
O13 C7 C3 128.1(3) yes
O13 C7 C12 112.2(3) yes
C3 C7 C12 119.6(3) no
O16 C12 C7 122.0(3) yes
C6 C12 C7 119.1(3) no
O16 C12 C6 118.9(3) yes
C1 C2 H5 117.7(11) no
C6 C2 H5 122.5(11) no
C1 C3 H8 116.2(12) no
C7 C3 H8 123.0(12) no

loop_
_geom_bond_atom_site_label_1
_geom_bond_atom_site_label_2
_geom_bond_distance
_geom_bond_publ_flag
O9 C4 1.330(6) yes
O10 C4 1.186(7) yes
O11 C6 1.350(5) yes
O13 C7 1.356(5) yes
O16 C12 1.381(5) yes
O9 H14 0.916(19) no
O11 H15 0.893(19) no
O13 H17 0.879(19) no
O16 H18 0.88(2) no
C1 C2 1.362(5) no
C1 C3 1.361(5) no
C1 C4 1.492(5) no
C2 C6 1.409(5) no
C3 C7 1.398(5) no
C6 C12 1.391(5) no
C7 C12 1.389(4) no
C2 H5 0.94(2) no
C3 H8 0.923(17) no

loop_
_geom_contact_atom_site_label_1
_geom_contact_atom_site_label_2
_geom_contact_distance
_geom_contact_site_symmetry_2
_geom_contact_publ_flag
O9 O10 2.624(9) 3_675 no
O9 C4 3.323(7) 3_665 no
O10 O9 2.624(9) 3_675 no
O10 C4 3.364(8) 3_675 no
O10 O13 2.828(8) 1_465 no
O10 O10 3.236(10) 3_675 no
O11 O11 2.868(5) 2_655 no
O11 O16 3.063(6) 2_755 no
O11 O11 2.868(5) 2_645 no
O11 O16 2.717(6) . no
O11 O16 2.912(6) 2_655 no
O13 O10 2.828(8) 1_645 no
O13 C2 3.315(6) 1_645 no
O13 C1 3.402(6) 1_545 no
O13 O16 2.635(6) . no
O13 C6 3.256(6) 1_655 no
O16 O11 2.717(6) . no
O16 C6 3.056(5) 2_745 no
O16 C12 3.045(5) 2_745 no
O16 O16 3.039(6) 2_745 no
O16 O13 2.635(6) . no
O16 O11 2.912(6) 2_645 no
O16 O16 3.039(6) 2_755 no
O16 O11 3.063(6) 2_745 no
O9 H14 2.87(2) 3_675 no
O9 H8 2.37(2) . no
O10 H14 1.76(2) 3_675 no
O10 H17 2.02(2) 1_465 no
O10 H5 2.518(19) . no
O11 H15 2.17(2) 2_655 no
O11 H18 2.46(2) 2_755 no
O13 H5 2.38(2) 1_645 no
O13 H18 2.16(2) . no
O16 H15 2.24(2) . no
O16 H18 2.63(2) 2_755 no
C1 O13 3.402(6) 1_565 no
C2 O13 3.315(6) 1_465 no
C4 O9 3.323(7) 3_665 no
C4 C7 3.389(5) 1_565 no
C4 O10 3.364(8) 3_675 no
C6 O16 3.056(5) 2_755 no
C6 O13 3.256(6) 1_455 no
C7 C4 3.389(5) 1_545 no
C12 O16 3.045(5) 2_755 no
C2 H15 3.064(17) 2_655 no
C4 H17 3.00(2) 1_465 no
C4 H14 2.62(2) 3_675 no
C6 H18 2.75(2) 2_755 no
C6 H15 2.93(2) 2_655 no
C12 H18 2.84(2) 2_755 no
H5 O10 2.518(19) . no
H5 O13 2.38(2) 1_465 no
H5 H17 2.33(3) 1_465 no
H8 O9 2.37(2) . no
H8 H17 2.49(3) . no
H14 O9 2.87(2) 3_675 no
H14 O10 1.76(2) 3_675 no
H14 C4 2.62(2) 3_675 no
H14 H14 2.31(3) 3_675 no
H15 O16 2.24(2) . no
H15 O11 2.17(2) 2_645 no
H15 C2 3.064(17) 2_645 no
H15 C6 2.93(2) 2_645 no
H15 H18 2.17(3) 2_755 no
H17 O10 2.02(2) 1_645 no
H17 C4 3.00(2) 1_645 no
H17 H5 2.33(3) 1_645 no
H17 H8 2.49(3) . no
H18 O13 2.16(2) . no
H18 O11 2.46(2) 2_745 no
H18 O16 2.63(2) 2_745 no
H18 C6 2.75(2) 2_745 no
H18 C12 2.84(2) 2_745 no
H18 H15 2.17(3) 2_745 no

loop_
_geom_hbond_atom_site_label_D
_geom_hbond_atom_site_label_H
_geom_hbond_atom_site_label_A
_geom_hbond_distance_DH
_geom_hbond_distance_HA
_geom_hbond_distance_DA
_geom_hbond_angle_DHA
_geom_hbond_site_symmetry_A
_geom_hbond_publ_flag
O9 H14 O10 0.916(19) 1.76(2) 2.624(9) 156.3(17) 3_675 yes
O11 H15 O16 0.893(19) 2.24(2) 2.717(6) 113.3(14) . yes
O11 H15 O11 0.893(19) 2.17(2) 2.868(5) 134.7(17) 2_645 yes
O13 H17 O10 0.879(19) 2.02(2) 2.828(8) 153.3(19) 1_645 yes
O16 H18 O13 0.88(2) 2.16(2) 2.635(6) 112.9(17) . yes
O16 H18 O11 0.88(2) 2.46(2) 3.063(6) 126.1(18) 2_745 yes
C2 H5 O10 0.94(2) 2.518(19) 2.842(8) 100.3(13) . yes
C2 H5 O13 0.94(2) 2.38(2) 3.315(6) 169.7(17) 1_465 yes
C3 H8 O9 0.923(17) 2.37(2) 2.742(7) 104.1(14) . yes

loop_
_geom_torsion_atom_site_label_1
_geom_torsion_atom_site_label_2
_geom_torsion_atom_site_label_3
_geom_torsion_atom_site_label_4
_geom_torsion
_geom_torsion_publ_flag
C3 C1 C2 C6 0.3(5) no
C4 C1 C2 C6 -179.6(3) no
C2 C1 C3 C7 -0.2(5) no
C4 C1 C3 C7 179.7(3) no
C2 C1 C4 O9 171.9(4) no
C2 C1 C4 O10 -2.6(7) no
C3 C1 C4 O9 -8.0(6) no
C3 C1 C4 O10 177.6(5) no
C1 C2 C6 O11 179.7(4) no
C1 C2 C6 C12 -0.2(5) no
C1 C3 C7 O13 179.5(4) no
C1 C3 C7 C12 0.0(5) no
O11 C6 C12 O16 -0.3(5) no
O11 C6 C12 C7 -179.9(3) no
C2 C6 C12 O16 179.6(3) no
C2 C6 C12 C7 0.1(5) no
O13 C7 C12 O16 0.9(5) no
O13 C7 C12 C6 -179.6(3) no
C3 C7 C12 O16 -179.5(3) no
C3 C7 C12 C6 0.0(5) no

loop_
_cod_related_entry_id
_cod_related_entry_database
_cod_related_entry_code
1 ChemSpider 361
